data_4346005
loop_
_publ_author_name
'Wai-Fun Yeung'
'Tai-Chu Lau'
'Xin-Yi Wang'
'Song Gao'
'Lap Szeto'
'Wing-Tak Wong'

_publ_section_title
;
 2D LnIIIRuIII2 Compounds Constructed from trans-[Ru(acac)2(CN)2]-.
 Syntheses, Structures, and Magnetic Properties
;
_journal_name_full 'Inorganic Chemistry'
_journal_page_first 6756
_journal_page_last 6760
_journal_paper_doi 10.1021/ic060580m
_journal_volume 45
_journal_year 2006
_chemical_formula_moiety 'C24 H28 Er N6 O14 Ru2, C24 H20 P '
_chemical_formula_sum 'C48 H48 Er N6 O14 P Ru2'
_chemical_formula_weight 1333.31
_space_group_IT_number 2
_space_group_name_Hall '-P 1'
_space_group_name_H-M_alt 'P -1'
_symmetry_cell_setting triclinic
_symmetry_Int_Tables_number 2
_symmetry_space_group_name_Hall '-P 1'
_symmetry_space_group_name_H-M 'P -1'
_cell_angle_alpha 88.10(1)
_cell_angle_beta 73.98(1)
_cell_angle_gamma 82.08(1)
_cell_formula_units_Z 2
_cell_length_a 10.918(1)
_cell_length_b 13.208(2)
_cell_length_c 19.155(2)
_cell_measurement_reflns_used 16313
_cell_measurement_temperature 301(1)
_cell_measurement_theta_max 27.5
_cell_measurement_theta_min 1.1
_cell_volume 2629.6(6)
_computing_cell_refinement 'SAINT (Bruker, 1999)'
_computing_data_collection 'SMART (Bruker, 1998)'
_computing_data_reduction 'SAINT & CrystalStructure (Rigaku/MSC and Rigaku Corporation, 2003)'
_computing_molecular_graphics 'ORTEP-3 (Farrugia, 1997)'
_computing_publication_material CrystalStructure
_computing_structure_refinement 'CRYSTALS (Watkin et al., 1996)'
_computing_structure_solution 'DIRDIF99 (PATTY: Beurskens e. al. 1992; 1999)'
_diffrn_measured_fraction_theta_full 0.9383
_diffrn_measured_fraction_theta_max 0.9383
_diffrn_measurement_device_type CCD
_diffrn_measurement_method \w
_diffrn_radiation_type 'Mo K\a'
_diffrn_radiation_wavelength 0.7107
_diffrn_reflns_av_R_equivalents 0.032
_diffrn_reflns_limit_h_max 13
_diffrn_reflns_limit_h_min -13
_diffrn_reflns_limit_k_max 10
_diffrn_reflns_limit_k_min -17
_diffrn_reflns_limit_l_max 20
_diffrn_reflns_limit_l_min -24
_diffrn_reflns_number 16313
_diffrn_reflns_theta_full 27.49
_diffrn_reflns_theta_max 27.49
_exptl_absorpt_coefficient_mu 2.244
_exptl_absorpt_correction_T_max 0.946
_exptl_absorpt_correction_T_min 0.768
_exptl_absorpt_correction_type multi-scan
_exptl_absorpt_process_details 'SADABS (Sheldrick, 1997)'
_exptl_crystal_colour red
_exptl_crystal_density_diffrn 1.684
_exptl_crystal_density_method 'not measured'
_exptl_crystal_description plate
_exptl_crystal_F_000 1322.00
_exptl_crystal_size_max 0.28
_exptl_crystal_size_mid 0.12
_exptl_crystal_size_min 0.03
_refine_diff_density_max 1.95
_refine_diff_density_min -2.20
_refine_ls_extinction_method none
_refine_ls_goodness_of_fit_ref 1.009
_refine_ls_hydrogen_treatment constr
_refine_ls_number_parameters 700
_refine_ls_number_reflns 8649
_refine_ls_R_factor_gt 0.0410
_refine_ls_shift/su_max 0.0030
_refine_ls_structure_factor_coef F
_refine_ls_weighting_details 'w = 1/[0.0002Fo^2^ + 1.0000\s(Fo^2^) + 0.0002]'
_refine_ls_weighting_scheme calc
_refine_ls_wR_factor_ref 0.0400
_reflns_number_gt 7236
_reflns_number_total 11312
_reflns_threshold_expression F^2^>2.0\s(F^2^)
_cod_data_source_file ic060580msi20060406_025116.cif
_cod_data_source_block compound3
_cod_original_cell_volume 2629.6(5)
_cod_original_sg_symbol_H-M 'P -1       '
_cod_original_formula_sum 'C48 H48 Er N6 O14 P Ru2 '
_cod_database_code 4346005

loop_
_symmetry_equiv_pos_as_xyz
x,y,z
-x,-y,-z

loop_
_atom_site_label
_atom_site_type_symbol
_atom_site_fract_x
_atom_site_fract_y
_atom_site_fract_z
_atom_site_U_iso_or_equiv
_atom_site_adp_type
_atom_site_occupancy
_atom_site_symmetry_multiplicity
_atom_site_calc_flag
_atom_site_refinement_flags
_atom_site_disorder_assembly
_atom_site_disorder_group
Er(1) Er 0.58836(3) 0.26158(2) 0.26226(2) 0.02227(8) Uani 1.00 1 d . . .
Ru(1) Ru 0.10786(5) 0.20570(4) 0.24193(3) 0.0269(2) Uani 1.00 1 d . . .
Ru(2) Ru 0.5000 0.0000 0.5000 0.0297(2) Uani 1.00 1 d . . .
Ru(3) Ru 0.5000 0.5000 0.5000 0.0365(3) Uani 1.00 1 d . . .
P(1) P 0.7761(2) 0.2724(1) 0.84945(11) 0.0349(6) Uani 1.00 1 d . . .
O(1) O 0.1410(4) 0.1267(3) 0.1493(3) 0.035(1) Uani 1.00 1 d . . .
O(2) O 0.0739(4) 0.3376(3) 0.1906(3) 0.037(2) Uani 1.00 1 d . . .
O(3) O 0.0767(4) 0.2839(3) 0.3345(3) 0.037(1) Uani 1.00 1 d . . .
O(4) O 0.1429(4) 0.0733(3) 0.2924(3) 0.034(1) Uani 1.00 1 d . . .
O(5) O 0.3073(4) 0.0246(4) 0.5255(3) 0.039(2) Uani 1.00 1 d . . .
O(6) O 0.4990(4) 0.1198(3) 0.5615(3) 0.041(2) Uani 1.00 1 d . . .
O(7) O 0.3503(4) 0.4461(4) 0.5708(3) 0.046(2) Uani 1.00 1 d . . .
O(8) O 0.3851(5) 0.6263(4) 0.4843(3) 0.046(2) Uani 1.00 1 d . . .
O(9) O 0.7020(4) 0.4084(4) 0.2384(3) 0.044(2) Uani 1.00 1 d . . .
O(10) O 0.5195(5) 0.4269(4) 0.2137(3) 0.044(2) Uani 1.00 1 d . . .
O(11) O 0.6325(5) 0.5545(4) 0.1983(3) 0.060(2) Uani 1.00 1 d . . .
O(12) O 0.6889(5) 0.2557(4) 0.1348(3) 0.044(2) Uani 1.00 1 d . . .
O(13) O 0.6537(4) 0.1099(4) 0.1844(3) 0.043(2) Uani 1.00 1 d . . .
O(14) O 0.7498(6) 0.1173(4) 0.0685(3) 0.071(2) Uani 1.00 1 d . . .
N(1) N 0.8036(5) 0.2043(4) 0.2695(3) 0.033(2) Uani 1.00 1 d . . .
N(2) N 0.3989(5) 0.2364(4) 0.2295(3) 0.038(2) Uani 1.00 1 d . . .
N(3) N 0.5364(5) 0.1363(4) 0.3548(3) 0.039(2) Uani 1.00 1 d . . .
N(4) N 0.4844(6) 0.3648(5) 0.3666(4) 0.049(2) Uani 1.00 1 d . . .
N(5) N 0.6174(6) 0.4667(5) 0.2165(3) 0.040(2) Uani 1.00 1 d . . .
N(6) N 0.6994(6) 0.1585(5) 0.1268(4) 0.042(2) Uani 1.00 1 d . . .
C(1) C -0.0870(6) 0.1974(5) 0.2613(4) 0.031(2) Uani 1.00 1 d . . .
C(2) C 0.2988(6) 0.2235(5) 0.2266(4) 0.027(2) Uani 1.00 1 d . . .
C(3) C 0.5187(6) 0.0899(5) 0.4080(4) 0.037(2) Uani 1.00 1 d . . .
C(4) C 0.4785(7) 0.4158(6) 0.4139(4) 0.041(2) Uani 1.00 1 d . . .
C(5) C 0.1082(8) 0.0822(6) 0.0381(4) 0.063(3) Uani 1.00 1 d . . .
C(6) C 0.0966(7) 0.1589(6) 0.0959(4) 0.043(2) Uani 1.00 1 d . . .
C(7) C 0.0424(7) 0.2604(6) 0.0888(4) 0.052(3) Uani 1.00 1 d . . .
C(8) C 0.0372(6) 0.3425(6) 0.1335(4) 0.039(2) Uani 1.00 1 d . . .
C(9) C -0.0131(7) 0.4490(5) 0.1135(5) 0.058(3) Uani 1.00 1 d . . .
C(10) C 0.1250(8) 0.3312(7) 0.4410(5) 0.073(4) Uani 1.00 1 d . . .
C(11) C 0.1281(6) 0.2515(6) 0.3856(4) 0.041(2) Uani 1.00 1 d . . .
C(12) C 0.1826(6) 0.1515(6) 0.3923(4) 0.044(3) Uani 1.00 1 d . . .
C(13) C 0.1841(6) 0.0693(6) 0.3486(4) 0.037(2) Uani 1.00 1 d . . .
C(14) C 0.2395(7) -0.0342(6) 0.3691(5) 0.061(3) Uani 1.00 1 d . . .
C(15) C 0.0989(7) 0.0580(7) 0.6006(5) 0.071(3) Uani 1.00 1 d . . .
C(16) C 0.2379(7) 0.0703(6) 0.5826(4) 0.042(2) Uani 1.00 1 d . . .
C(17) C 0.2804(7) 0.1316(6) 0.6269(5) 0.053(3) Uani 1.00 1 d . . .
C(18) C 0.4044(7) 0.1549(5) 0.6136(4) 0.041(2) Uani 1.00 1 d . . .
C(19) C 0.4338(8) 0.2299(6) 0.6616(5) 0.060(3) Uani 1.00 1 d . . .
C(20) C 0.1645(7) 0.4563(6) 0.6695(5) 0.064(3) Uani 1.00 1 d . . .
C(21) C 0.2498(7) 0.5044(6) 0.6070(4) 0.044(2) Uani 1.00 1 d . . .
C(22) C 0.2185(7) 0.6065(6) 0.5925(4) 0.050(3) Uani 1.00 1 d . . .
C(23) C 0.2817(7) 0.6632(6) 0.5331(4) 0.044(2) Uani 1.00 1 d . . .
C(24) C 0.2295(7) 0.7704(5) 0.5235(5) 0.058(3) Uani 1.00 1 d . . .
C(25) C 0.7346(6) 0.3835(5) 0.9073(4) 0.035(2) Uani 1.00 1 d . . .
C(26) C 0.7439(7) 0.3727(6) 0.9775(4) 0.045(2) Uani 1.00 1 d . . .
C(27) C 0.7085(7) 0.4561(7) 1.0234(5) 0.056(3) Uani 1.00 1 d . . .
C(28) C 0.6656(8) 0.5491(6) 0.9985(5) 0.059(3) Uani 1.00 1 d . . .
C(29) C 0.6569(7) 0.5606(6) 0.9284(5) 0.056(3) Uani 1.00 1 d . . .
C(30) C 0.6921(7) 0.4764(5) 0.8822(4) 0.043(2) Uani 1.00 1 d . . .
C(31) C 0.9332(6) 0.2097(5) 0.8497(4) 0.037(2) Uani 1.00 1 d . . .
C(32) C 1.0219(7) 0.2657(6) 0.8628(5) 0.051(3) Uani 1.00 1 d . . .
C(33) C 1.1477(7) 0.2214(7) 0.8524(5) 0.058(3) Uani 1.00 1 d . . .
C(34) C 1.1848(8) 0.1226(7) 0.8305(4) 0.055(3) Uani 1.00 1 d . . .
C(35) C 1.0974(8) 0.0657(6) 0.8181(5) 0.060(3) Uani 1.00 1 d . . .
C(36) C 0.9706(7) 0.1105(6) 0.8275(4) 0.050(3) Uani 1.00 1 d . . .
C(37) C 0.7831(7) 0.3111(5) 0.7588(4) 0.039(2) Uani 1.00 1 d . . .
C(38) C 0.8983(8) 0.3169(7) 0.7087(5) 0.065(3) Uani 1.00 1 d . . .
C(39) C 0.9022(9) 0.3567(8) 0.6404(5) 0.090(4) Uani 1.00 1 d . . .
C(40) C 0.7940(10) 0.3906(7) 0.6230(5) 0.071(4) Uani 1.00 1 d . . .
C(41) C 0.6769(9) 0.3835(6) 0.6716(5) 0.061(3) Uani 1.00 1 d . . .
C(42) C 0.6713(8) 0.3436(6) 0.7392(4) 0.051(3) Uani 1.00 1 d . . .
C(43) C 0.6552(7) 0.1882(6) 0.8777(5) 0.042(2) Uani 1.00 1 d . . .
C(44) C 0.6511(8) 0.1111(6) 0.8327(5) 0.059(3) Uani 1.00 1 d . . .
C(45) C 0.5564(9) 0.0473(7) 0.8540(6) 0.077(4) Uani 1.00 1 d . . .
C(46) C 0.4657(8) 0.0620(7) 0.9180(6) 0.073(4) Uani 1.00 1 d . . .
C(47) C 0.4682(8) 0.1386(7) 0.9649(6) 0.076(4) Uani 1.00 1 d . . .
C(48) C 0.5649(7) 0.2028(6) 0.9443(5) 0.059(3) Uani 1.00 1 d . . .
H(1) H 0.0451(8) 0.0376(6) 0.0548(4) 0.076(3) Uiso 1.00 1 c . . .
H(2) H 0.0956(8) 0.1165(6) -0.0042(4) 0.076(3) Uiso 1.00 1 c . . .
H(3) H 0.1914(8) 0.0436(6) 0.0269(4) 0.076(3) Uiso 1.00 1 c . . .
H(4) H 0.0057(7) 0.2742(6) 0.0494(4) 0.062(3) Uiso 1.00 1 c . . .
H(5) H 0.0077(7) 0.4980(5) 0.1421(5) 0.070(3) Uiso 1.00 1 c . . .
H(6) H 0.0253(7) 0.4608(5) 0.0635(5) 0.070(3) Uiso 1.00 1 c . . .
H(7) H -0.1038(7) 0.4551(5) 0.1223(5) 0.070(3) Uiso 1.00 1 c . . .
H(8) H 0.1412(8) 0.2984(7) 0.4831(5) 0.087(4) Uiso 1.00 1 c . . .
H(9) H 0.1890(8) 0.3740(7) 0.4210(5) 0.087(4) Uiso 1.00 1 c . . .
H(10) H 0.0427(8) 0.3713(7) 0.4538(5) 0.087(4) Uiso 1.00 1 c . . .
H(11) H 0.2227(6) 0.1380(6) 0.4304(4) 0.053(3) Uiso 1.00 1 c . . .
H(12) H 0.2197(7) -0.0854(6) 0.3418(5) 0.073(3) Uiso 1.00 1 c . . .
H(13) H 0.3302(7) -0.0375(6) 0.3591(5) 0.073(3) Uiso 1.00 1 c . . .
H(14) H 0.2036(7) -0.0452(6) 0.4195(5) 0.073(3) Uiso 1.00 1 c . . .
H(15) H 0.0531(7) 0.0948(7) 0.6438(5) 0.085(4) Uiso 1.00 1 c . . .
H(16) H 0.0652(7) 0.0833(7) 0.5617(5) 0.085(4) Uiso 1.00 1 c . . .
H(17) H 0.0902(7) -0.0124(7) 0.6075(5) 0.085(4) Uiso 1.00 1 c . . .
H(18) H 0.2191(7) 0.1595(6) 0.6696(5) 0.063(3) Uiso 1.00 1 c . . .
H(19) H 0.4788(8) 0.1944(6) 0.6929(5) 0.072(3) Uiso 1.00 1 c . . .
H(20) H 0.4855(8) 0.2762(6) 0.6325(5) 0.072(3) Uiso 1.00 1 c . . .
H(21) H 0.3558(8) 0.2667(6) 0.6897(5) 0.072(3) Uiso 1.00 1 c . . .
H(22) H 0.0935(7) 0.5046(6) 0.6931(5) 0.074(3) Uiso 1.00 1 c . . .
H(23) H 0.1341(7) 0.4003(6) 0.6527(5) 0.074(3) Uiso 1.00 1 c . . .
H(24) H 0.2122(7) 0.4324(6) 0.7028(5) 0.074(3) Uiso 1.00 1 c . . .
H(25) H 0.1463(7) 0.6424(6) 0.6263(4) 0.060(3) Uiso 1.00 1 c . . .
H(26) H 0.2922(7) 0.8136(5) 0.5235(5) 0.068(3) Uiso 1.00 1 c . . .
H(27) H 0.2080(7) 0.7768(5) 0.4786(5) 0.068(3) Uiso 1.00 1 c . . .
H(28) H 0.1547(7) 0.7896(5) 0.5622(5) 0.068(3) Uiso 1.00 1 c . . .
H(29) H 0.7745(7) 0.3082(6) 0.9942(4) 0.054(3) Uiso 1.00 1 c . . .
H(30) H 0.7137(7) 0.4493(7) 1.0721(5) 0.067(3) Uiso 1.00 1 c . . .
H(31) H 0.6414(8) 0.6065(6) 1.0302(5) 0.070(3) Uiso 1.00 1 c . . .
H(32) H 0.6271(7) 0.6254(6) 0.9117(5) 0.067(3) Uiso 1.00 1 c . . .
H(33) H 0.6868(7) 0.4830(5) 0.8335(4) 0.052(3) Uiso 1.00 1 c . . .
H(34) H 0.9966(7) 0.3346(6) 0.8789(5) 0.061(3) Uiso 1.00 1 c . . .
H(35) H 1.2090(7) 0.2606(7) 0.8608(5) 0.069(3) Uiso 1.00 1 c . . .
H(36) H 1.2717(8) 0.0930(7) 0.8236(4) 0.066(3) Uiso 1.00 1 c . . .
H(37) H 1.1227(8) -0.0038(6) 0.8033(5) 0.072(3) Uiso 1.00 1 c . . .
H(38) H 0.9096(7) 0.0715(6) 0.8184(4) 0.060(3) Uiso 1.00 1 c . . .
H(39) H 0.9761(8) 0.2936(7) 0.7207(5) 0.079(3) Uiso 1.00 1 c . . .
H(40) H 0.9827(9) 0.3597(8) 0.6057(5) 0.108(5) Uiso 1.00 1 c . . .
H(41) H 0.7978(10) 0.4199(7) 0.5766(5) 0.085(4) Uiso 1.00 1 c . . .
H(42) H 0.5999(9) 0.4061(6) 0.6584(5) 0.074(4) Uiso 1.00 1 c . . .
H(43) H 0.5902(8) 0.3384(6) 0.7728(4) 0.061(3) Uiso 1.00 1 c . . .
H(44) H 0.7131(8) 0.1012(6) 0.7868(5) 0.071(3) Uiso 1.00 1 c . . .
H(45) H 0.5556(9) -0.0072(7) 0.8232(6) 0.092(4) Uiso 1.00 1 c . . .
H(46) H 0.3996(8) 0.0194(7) 0.9311(6) 0.088(4) Uiso 1.00 1 c . . .
H(47) H 0.4053(8) 0.1479(7) 1.0105(6) 0.091(4) Uiso 1.00 1 c . . .
H(48) H 0.5680(7) 0.2556(6) 0.9760(5) 0.070(3) Uiso 1.00 1 c . . .

loop_
_atom_site_aniso_label
_atom_site_aniso_U_11
_atom_site_aniso_U_22
_atom_site_aniso_U_33
_atom_site_aniso_U_12
_atom_site_aniso_U_13
_atom_site_aniso_U_23
Er(1) 0.0181(1) 0.0265(2) 0.0236(2) -0.00411(11) -0.00764(12) 0.00090(12)
Ru(1) 0.0191(3) 0.0319(4) 0.0318(3) -0.0026(2) -0.0107(2) -0.0013(3)
Ru(2) 0.0294(4) 0.0340(5) 0.0259(5) -0.0062(3) -0.0073(4) 0.0055(4)
Ru(3) 0.0379(5) 0.0391(5) 0.0311(5) -0.0013(4) -0.0088(4) -0.0026(4)
P(1) 0.0331(10) 0.0344(11) 0.0376(12) -0.0042(8) -0.0104(9) 0.0004(8)
O(1) 0.034(3) 0.034(3) 0.038(3) -0.007(2) -0.011(2) -0.005(2)
O(2) 0.030(3) 0.034(3) 0.051(3) -0.006(2) -0.019(2) 0.004(2)
O(3) 0.025(2) 0.044(3) 0.041(3) 0.001(2) -0.010(2) -0.010(2)
O(4) 0.024(2) 0.039(3) 0.043(3) -0.002(2) -0.016(2) 0.002(2)
O(5) 0.031(3) 0.054(3) 0.032(3) -0.009(2) -0.008(2) 0.001(2)
O(6) 0.044(3) 0.037(3) 0.042(3) -0.009(2) -0.007(3) -0.002(2)
O(7) 0.040(3) 0.047(3) 0.046(3) -0.003(2) -0.007(3) -0.000(3)
O(8) 0.050(3) 0.042(3) 0.041(3) 0.006(2) -0.011(3) -0.002(2)
O(9) 0.038(3) 0.037(3) 0.059(4) -0.011(2) -0.014(3) 0.003(3)
O(10) 0.041(3) 0.043(3) 0.049(4) -0.001(2) -0.019(3) 0.003(3)
O(11) 0.068(4) 0.030(3) 0.078(5) -0.011(3) -0.012(3) 0.014(3)
O(12) 0.062(3) 0.035(3) 0.032(3) -0.011(3) -0.006(3) 0.001(2)
O(13) 0.043(3) 0.040(3) 0.048(4) -0.006(2) -0.014(3) -0.001(3)
O(14) 0.088(5) 0.074(5) 0.040(4) -0.004(3) -0.003(3) -0.027(3)
N(1) 0.022(3) 0.040(4) 0.038(4) -0.001(2) -0.012(3) -0.000(3)
N(2) 0.029(3) 0.042(4) 0.046(4) -0.009(3) -0.013(3) 0.001(3)
N(3) 0.033(3) 0.045(4) 0.039(4) -0.004(3) -0.009(3) 0.010(3)
N(4) 0.075(5) 0.032(4) 0.037(4) 0.004(3) -0.015(4) -0.011(3)
N(5) 0.046(4) 0.033(4) 0.034(4) 0.001(3) -0.004(3) -0.002(3)
N(6) 0.042(4) 0.050(5) 0.035(4) 0.002(3) -0.014(3) -0.012(3)
C(1) 0.032(4) 0.033(4) 0.033(4) -0.007(3) -0.017(3) 0.002(3)
C(2) 0.024(3) 0.031(4) 0.029(4) -0.001(3) -0.009(3) -0.007(3)
C(3) 0.026(4) 0.045(5) 0.040(5) -0.007(3) -0.009(3) 0.000(4)
C(4) 0.046(5) 0.037(5) 0.042(5) -0.008(4) -0.015(4) -0.002(4)
C(5) 0.088(7) 0.073(7) 0.036(5) -0.025(5) -0.021(5) -0.008(4)
C(6) 0.043(5) 0.058(6) 0.030(4) -0.021(4) -0.004(4) -0.006(4)
C(7) 0.059(5) 0.057(6) 0.046(5) -0.010(4) -0.026(4) 0.009(4)
C(8) 0.027(4) 0.040(5) 0.052(5) -0.008(3) -0.012(4) 0.014(4)
C(9) 0.054(5) 0.042(5) 0.080(7) -0.008(4) -0.022(5) 0.025(5)
C(10) 0.081(7) 0.090(8) 0.052(6) -0.011(5) -0.023(5) -0.026(5)
C(11) 0.028(4) 0.061(6) 0.035(5) -0.013(4) -0.009(3) -0.003(4)
C(12) 0.037(4) 0.062(6) 0.037(5) -0.004(4) -0.017(4) 0.002(4)
C(13) 0.026(4) 0.043(5) 0.044(5) -0.004(3) -0.012(3) 0.010(4)
C(14) 0.065(6) 0.064(6) 0.063(6) -0.005(4) -0.037(5) 0.015(5)
C(15) 0.038(5) 0.097(8) 0.079(7) -0.014(5) -0.012(5) -0.002(6)
C(16) 0.034(4) 0.050(5) 0.040(5) -0.008(3) -0.008(4) 0.009(4)
C(17) 0.044(5) 0.058(6) 0.048(6) -0.009(4) 0.004(4) -0.008(4)
C(18) 0.051(5) 0.032(5) 0.036(5) -0.005(4) -0.006(4) -0.006(3)
C(19) 0.067(6) 0.060(6) 0.052(6) -0.010(5) -0.014(5) -0.009(4)
C(20) 0.045(5) 0.077(7) 0.064(6) -0.024(4) 0.001(5) 0.003(5)
C(21) 0.038(4) 0.057(6) 0.035(5) -0.005(4) -0.008(4) -0.005(4)
C(22) 0.039(5) 0.052(5) 0.053(6) 0.000(4) -0.004(4) -0.006(4)
C(23) 0.037(4) 0.050(5) 0.042(5) 0.004(4) -0.011(4) -0.014(4)
C(24) 0.046(5) 0.046(5) 0.079(7) 0.002(4) -0.014(5) 0.006(5)
C(25) 0.036(4) 0.031(4) 0.037(5) -0.007(3) -0.007(3) -0.004(3)
C(26) 0.043(4) 0.034(5) 0.054(6) -0.006(3) -0.008(4) 0.005(4)
C(27) 0.055(5) 0.071(7) 0.037(5) -0.014(5) -0.003(4) -0.005(5)
C(28) 0.063(6) 0.044(6) 0.062(7) -0.006(4) -0.005(5) -0.022(5)
C(29) 0.056(5) 0.039(5) 0.069(7) 0.003(4) -0.015(5) 0.002(4)
C(30) 0.050(5) 0.035(5) 0.045(5) 0.000(4) -0.014(4) -0.004(4)
C(31) 0.039(4) 0.034(4) 0.039(5) -0.001(3) -0.014(3) 0.005(3)
C(32) 0.044(5) 0.038(5) 0.073(6) 0.005(4) -0.023(4) -0.007(4)
C(33) 0.047(5) 0.056(6) 0.081(7) -0.010(4) -0.033(5) -0.003(5)
C(34) 0.044(5) 0.062(6) 0.051(6) 0.005(4) -0.008(4) 0.012(4)
C(35) 0.056(6) 0.044(6) 0.077(7) 0.002(4) -0.020(5) -0.001(5)
C(36) 0.043(5) 0.043(5) 0.067(6) -0.004(4) -0.023(4) 0.003(4)
C(37) 0.047(5) 0.037(5) 0.037(5) -0.003(3) -0.017(4) -0.008(3)
C(38) 0.052(6) 0.104(8) 0.045(6) -0.020(5) -0.017(5) 0.013(5)
C(39) 0.062(7) 0.172(11) 0.050(7) -0.050(7) -0.025(6) 0.024(7)
C(40) 0.103(8) 0.084(7) 0.046(6) -0.044(6) -0.040(6) 0.018(5)
C(41) 0.080(7) 0.051(6) 0.069(7) -0.006(5) -0.050(6) 0.001(5)
C(42) 0.057(5) 0.056(6) 0.042(5) -0.002(4) -0.019(4) 0.002(4)
C(43) 0.034(4) 0.036(5) 0.059(6) -0.010(3) -0.014(4) -0.002(4)
C(44) 0.049(5) 0.055(6) 0.073(7) -0.016(4) -0.011(5) -0.016(5)
C(45) 0.061(6) 0.061(7) 0.114(9) -0.019(5) -0.026(6) -0.021(6)
C(46) 0.051(6) 0.057(7) 0.115(9) -0.026(5) -0.020(6) 0.005(6)
C(47) 0.061(6) 0.077(8) 0.081(8) -0.028(5) 0.004(5) 0.004(6)
C(48) 0.047(5) 0.067(6) 0.063(6) -0.022(4) -0.009(5) -0.001(5)

loop_
_atom_type_symbol
_atom_type_description
_atom_type_scat_dispersion_real
_atom_type_scat_dispersion_imag
_atom_type_scat_source
C C 0.003 0.002
;
International Tables for Crystallography
(1992, Vol. C, Tables 4.2.6.8 and 6.1.1.4)
;
H H 0.000 0.000
;
International Tables for Crystallography
(1992, Vol. C, Table 6.1.1.4)
;
N N 0.006 0.003
;
International Tables for Crystallography
(1992, Vol. C, Tables 4.2.6.8 and 6.1.1.4)
;
O O 0.011 0.006
;
International Tables for Crystallography
(1992, Vol. C, Tables 4.2.6.8 and 6.1.1.4)
;
Ru Ru -1.259 0.836
;
International Tables for Crystallography
(1992, Vol. C, Tables 4.2.6.8 and 6.1.1.4)
;
Er Er -0.259 4.958
;
International Tables for Crystallography
(1992, Vol. C, Tables 4.2.6.8 and 6.1.1.4)
;
P P 0.102 0.094
;
International Tables for Crystallography
(1992, Vol. C, Tables 4.2.6.8 and 6.1.1.4)
;

loop_
_geom_angle_atom_site_label_1
_geom_angle_atom_site_label_2
_geom_angle_atom_site_label_3
_geom_angle
_geom_angle_publ_flag
_geom_angle_site_symmetry_1
_geom_angle_site_symmetry_2
_geom_angle_site_symmetry_3
O(1) Ru(1) O(2) 90.7(2) yes . . .
O(1) Ru(1) O(3) 179.4(2) yes . . .
O(1) Ru(1) O(4) 88.8(2) yes . . .
O(1) Ru(1) C(1) 89.2(2) yes . . .
O(1) Ru(1) C(2) 94.3(2) yes . . .
O(2) Ru(1) O(3) 89.6(2) yes . . .
O(2) Ru(1) O(4) 179.5(2) yes . . .
O(2) Ru(1) C(1) 86.0(2) yes . . .
O(2) Ru(1) C(2) 92.0(2) yes . . .
O(3) Ru(1) O(4) 90.8(2) yes . . .
O(3) Ru(1) C(1) 91.4(2) yes . . .
O(3) Ru(1) C(2) 85.1(2) yes . . .
O(4) Ru(1) C(1) 94.2(2) yes . . .
O(4) Ru(1) C(2) 87.8(2) yes . . .
C(1) Ru(1) C(2) 176.0(3) yes . . .
O(5) Ru(2) O(6) 89.9(2) yes . . .
O(5) Ru(2) C(3) 92.6(2) yes . . .
O(6) Ru(2) C(3) 91.8(2) yes . . .
O(7) Ru(3) O(8) 90.7(2) yes . . .
O(7) Ru(3) C(4) 91.9(2) yes . . .
O(8) Ru(3) C(4) 95.7(3) yes . . .
C(25) P(1) C(31) 109.8(4) yes . . .
C(25) P(1) C(37) 109.2(3) yes . . .
C(25) P(1) C(43) 110.2(3) yes . . .
C(31) P(1) C(37) 107.5(3) yes . . .
C(31) P(1) C(43) 112.0(3) yes . . .
C(37) P(1) C(43) 108.1(4) yes . . .
C(6) O(1) Ru(1) 123.8(4) yes . . .
C(8) O(2) Ru(1) 123.3(5) yes . . .
C(11) O(3) Ru(1) 122.6(4) yes . . .
C(13) O(4) Ru(1) 122.2(4) yes . . .
C(16) O(5) Ru(2) 123.6(5) yes . . .
C(18) O(6) Ru(2) 124.3(5) yes . . .
C(21) O(7) Ru(3) 123.0(5) yes . . .
C(23) O(8) Ru(3) 123.1(5) yes . . .
N(5) O(9) Er(1) 96.7(4) yes . . .
N(5) O(10) Er(1) 94.9(4) yes . . .
N(6) O(12) Er(1) 97.2(4) yes . . .
N(6) O(13) Er(1) 94.8(4) yes . . .
C(2) N(2) Er(1) 168.0(5) yes . . .
C(3) N(3) Er(1) 165.8(6) yes . . .
C(4) N(4) Er(1) 156.0(6) yes . . .
O(9) N(5) O(10) 115.7(6) yes . . .
O(9) N(5) O(11) 121.1(7) yes . . .
O(10) N(5) O(11) 123.1(6) yes . . .
O(12) N(6) O(13) 114.9(6) yes . . .
O(12) N(6) O(14) 121.8(6) yes . . .
O(13) N(6) O(14) 123.3(6) yes . . .
Ru(1) C(2) N(2) 169.3(6) yes . . .
Ru(2) C(3) N(3) 175.7(5) yes . . .
Ru(3) C(4) N(4) 170.3(7) yes . . .
C(6) C(5) H(1) 109.5(8) no . . .
C(6) C(5) H(2) 109.5(9) no . . .
C(6) C(5) H(3) 109(1) no . . .
H(1) C(5) H(2) 109(1) no . . .
H(1) C(5) H(3) 109(1) no . . .
H(2) C(5) H(3) 109(1) no . . .
C(7) C(6) O(1) 123.9(7) yes . . .
C(7) C(6) C(5) 119.8(8) yes . . .
O(1) C(6) C(5) 116.2(7) yes . . .
C(8) C(7) H(4) 116.6(9) no . . .
C(8) C(7) C(6) 126.7(8) yes . . .
H(4) C(7) C(6) 116(1) no . . .
C(9) C(8) O(2) 114.9(7) yes . . .
C(9) C(8) C(7) 119.6(8) yes . . .
O(2) C(8) C(7) 125.5(7) yes . . .
H(5) C(9) H(6) 109(1) no . . .
H(5) C(9) H(7) 109.5(9) no . . .
H(5) C(9) C(8) 109.5(9) no . . .
H(6) C(9) H(7) 109(1) no . . .
H(6) C(9) C(8) 109.5(7) no . . .
H(7) C(9) C(8) 109.5(8) no . . .
C(11) C(10) H(8) 109(1) no . . .
C(11) C(10) H(9) 109.5(9) no . . .
C(11) C(10) H(10) 109(1) no . . .
H(8) C(10) H(9) 109(1) no . . .
H(8) C(10) H(10) 109(1) no . . .
H(9) C(10) H(10) 109(1) no . . .
C(12) C(11) O(3) 124.8(7) yes . . .
C(12) C(11) C(10) 120.2(7) yes . . .
O(3) C(11) C(10) 115.1(7) yes . . .
C(13) C(12) H(11) 116.9(9) no . . .
C(13) C(12) C(11) 126.3(8) yes . . .
H(11) C(12) C(11) 116.9(9) no . . .
C(14) C(13) O(4) 116.7(7) yes . . .
C(14) C(13) C(12) 117.3(7) yes . . .
O(4) C(13) C(12) 126.0(7) yes . . .
H(12) C(14) H(13) 109(1) no . . .
H(12) C(14) H(14) 109(1) no . . .
H(12) C(14) C(13) 109.5(9) no . . .
H(13) C(14) H(14) 109(1) no . . .
H(13) C(14) C(13) 109.5(8) no . . .
H(14) C(14) C(13) 109.5(8) no . . .
C(16) C(15) H(15) 109(1) no . . .
C(16) C(15) H(16) 109.4(9) no . . .
C(16) C(15) H(17) 109.1(8) no . . .
H(15) C(15) H(16) 109(1) no . . .
H(15) C(15) H(17) 109(1) no . . .
H(16) C(15) H(17) 109(1) no . . .
C(17) C(16) O(5) 125.6(7) yes . . .
C(17) C(16) C(15) 119.6(6) yes . . .
O(5) C(16) C(15) 114.8(7) yes . . .
C(18) C(17) H(18) 117(1) no . . .
C(18) C(17) C(16) 125.3(7) yes . . .
H(18) C(17) C(16) 117.4(9) no . . .
C(19) C(18) O(6) 114.9(7) yes . . .
C(19) C(18) C(17) 119.7(6) yes . . .
O(6) C(18) C(17) 125.4(8) yes . . .
H(19) C(19) H(20) 109(1) no . . .
H(19) C(19) H(21) 109(1) no . . .
H(19) C(19) C(18) 109.5(9) no . . .
H(20) C(19) H(21) 109(1) no . . .
H(20) C(19) C(18) 109.5(9) no . . .
H(21) C(19) C(18) 109(1) no . . .
C(21) C(20) H(22) 110.1(9) no . . .
C(21) C(20) H(23) 109.4(9) no . . .
C(21) C(20) H(24) 108.9(8) no . . .
H(22) C(20) H(23) 109(1) no . . .
H(22) C(20) H(24) 109(1) no . . .
H(23) C(20) H(24) 109(1) no . . .
C(22) C(21) O(7) 125.0(6) yes . . .
C(22) C(21) C(20) 119.1(6) yes . . .
O(7) C(21) C(20) 115.9(7) yes . . .
C(23) C(22) H(25) 116.3(9) no . . .
C(23) C(22) C(21) 127.3(6) yes . . .
H(25) C(22) C(21) 116.3(9) no . . .
C(24) C(23) O(8) 116.5(6) yes . . .
C(24) C(23) C(22) 119.9(6) yes . . .
O(8) C(23) C(22) 123.5(7) yes . . .
H(26) C(24) H(27) 109(1) no . . .
H(26) C(24) H(28) 109(1) no . . .
H(26) C(24) C(23) 109.5(8) no . . .
H(27) C(24) H(28) 109(1) no . . .
H(27) C(24) C(23) 109.4(8) no . . .
H(28) C(24) C(23) 109.5(8) no . . .
C(26) C(25) C(30) 120.9(7) yes . . .
C(26) C(25) P(1) 118.6(5) yes . . .
C(30) C(25) P(1) 120.4(6) yes . . .
C(27) C(26) H(29) 120(1) no . . .
C(27) C(26) C(25) 119.5(7) yes . . .
H(29) C(26) C(25) 120.2(9) no . . .
C(28) C(27) H(30) 120(1) no . . .
C(28) C(27) C(26) 119.6(8) yes . . .
H(30) C(27) C(26) 120(1) no . . .
C(29) C(28) H(31) 119(1) no . . .
C(29) C(28) C(27) 121.2(8) yes . . .
H(31) C(28) C(27) 119(1) no . . .
C(30) C(29) H(32) 120(1) no . . .
C(30) C(29) C(28) 119.1(7) yes . . .
H(32) C(29) C(28) 120(1) no . . .
H(33) C(30) C(25) 120.2(8) no . . .
H(33) C(30) C(29) 120.2(8) no . . .
C(25) C(30) C(29) 119.6(8) yes . . .
C(32) C(31) C(36) 119.4(7) yes . . .
C(32) C(31) P(1) 119.7(5) yes . . .
C(36) C(31) P(1) 120.3(6) yes . . .
C(33) C(32) H(34) 120(1) no . . .
C(33) C(32) C(31) 119.8(7) yes . . .
H(34) C(32) C(31) 120.1(9) no . . .
C(34) C(33) H(35) 119.6(9) no . . .
C(34) C(33) C(32) 120.8(9) yes . . .
H(35) C(33) C(32) 119.6(9) no . . .
C(35) C(34) H(36) 119(1) no . . .
C(35) C(34) C(33) 120.0(8) yes . . .
H(36) C(34) C(33) 119(1) no . . .
C(36) C(35) H(37) 120(1) no . . .
C(36) C(35) C(34) 119.4(8) yes . . .
H(37) C(35) C(34) 120(1) no . . .
H(38) C(36) C(31) 119.7(8) no . . .
H(38) C(36) C(35) 119.7(9) no . . .
C(31) C(36) C(35) 120.6(8) yes . . .
C(38) C(37) C(42) 118.6(7) yes . . .
C(38) C(37) P(1) 120.9(7) yes . . .
C(42) C(37) P(1) 120.3(5) yes . . .
C(39) C(38) H(39) 119.8(9) no . . .
C(39) C(38) C(37) 120.3(9) yes . . .
H(39) C(38) C(37) 119(1) no . . .
C(40) C(39) H(40) 119(1) no . . .
C(40) C(39) C(38) 120.5(8) yes . . .
H(40) C(39) C(38) 119(1) no . . .
C(41) C(40) H(41) 119(1) no . . .
C(41) C(40) C(39) 120.4(9) yes . . .
H(41) C(40) C(39) 119(1) no . . .
C(42) C(41) H(42) 120(1) no . . .
C(42) C(41) C(40) 119.8(9) yes . . .
H(42) C(41) C(40) 120(1) no . . .
H(43) C(42) C(37) 119(1) no . . .
H(43) C(42) C(41) 119(1) no . . .
C(37) C(42) C(41) 120.3(7) yes . . .
C(44) C(43) C(48) 120.0(7) yes . . .
C(44) C(43) P(1) 120.1(6) yes . . .
C(48) C(43) P(1) 119.9(6) yes . . .
C(45) C(44) H(44) 119(1) no . . .
C(45) C(44) C(43) 120.1(8) yes . . .
H(44) C(44) C(43) 119(1) no . . .
C(46) C(45) H(45) 119(1) no . . .
C(46) C(45) C(44) 120(1) yes . . .
H(45) C(45) C(44) 119(1) no . . .
C(47) C(46) H(46) 119(1) no . . .
C(47) C(46) C(45) 120.4(9) yes . . .
H(46) C(46) C(45) 119(1) no . . .
C(48) C(47) H(47) 120(1) no . . .
C(48) C(47) C(46) 119.3(8) yes . . .
H(47) C(47) C(46) 120(1) no . . .
H(48) C(48) C(43) 120.3(9) no . . .
H(48) C(48) C(47) 120.3(9) no . . .
C(43) C(48) C(47) 119.4(8) yes . . .

loop_
_geom_bond_atom_site_label_1
_geom_bond_atom_site_label_2
_geom_bond_distance
_geom_bond_publ_flag
_geom_bond_site_symmetry_1
_geom_bond_site_symmetry_2
Er(1) O(9) 2.408(5) yes . .
Er(1) O(10) 2.449(5) yes . .
Er(1) O(12) 2.384(4) yes . .
Er(1) O(13) 2.442(5) yes . .
Er(1) N(1) 2.408(5) yes . .
Er(1) N(2) 2.388(6) yes . .
Er(1) N(3) 2.390(6) yes . .
Er(1) N(4) 2.376(6) yes . .
Ru(1) O(1) 2.008(5) yes . .
Ru(1) O(2) 2.011(4) yes . .
Ru(1) O(3) 2.004(5) yes . .
Ru(1) O(4) 2.012(4) yes . .
Ru(1) C(1) 2.074(7) yes . .
Ru(1) C(2) 2.069(7) yes . .
Ru(2) O(5) 2.006(4) yes . .
Ru(2) O(6) 2.000(5) yes . .
Ru(2) C(3) 2.070(7) yes . .
Ru(3) O(7) 2.013(4) yes . .
Ru(3) O(8) 2.011(5) yes . .
Ru(3) C(4) 2.102(8) yes . .
P(1) C(25) 1.797(7) yes . .
P(1) C(31) 1.800(7) yes . .
P(1) C(37) 1.779(8) yes . .
P(1) C(43) 1.801(8) yes . .
O(1) C(6) 1.28(1) yes . .
O(2) C(8) 1.26(1) yes . .
O(3) C(11) 1.29(1) yes . .
O(4) C(13) 1.27(1) yes . .
O(5) C(16) 1.262(8) yes . .
O(6) C(18) 1.268(8) yes . .
O(7) C(21) 1.289(8) yes . .
O(8) C(23) 1.297(8) yes . .
O(9) N(5) 1.272(8) yes . .
O(10) N(5) 1.269(9) yes . .
O(11) N(5) 1.219(8) yes . .
O(12) N(6) 1.284(8) yes . .
O(13) N(6) 1.272(8) yes . .
O(14) N(6) 1.209(8) yes . .
N(2) C(2) 1.145(9) yes . .
N(3) C(3) 1.155(9) yes . .
N(4) C(4) 1.13(1) yes . .
C(5) C(6) 1.49(1) yes . .
C(5) H(1) 0.95(1) no . .
C(5) H(2) 0.95(1) no . .
C(5) H(3) 0.95(1) no . .
C(6) C(7) 1.41(1) yes . .
C(7) C(8) 1.39(1) yes . .
C(7) H(4) 0.95(1) no . .
C(8) C(9) 1.52(1) yes . .
C(9) H(5) 0.95(1) no . .
C(9) H(6) 0.95(1) no . .
C(9) H(7) 0.95(1) no . .
C(10) C(11) 1.51(1) yes . .
C(10) H(8) 0.95(1) no . .
C(10) H(9) 0.95(1) no . .
C(10) H(10) 0.95(1) no . .
C(11) C(12) 1.39(1) yes . .
C(12) C(13) 1.39(1) yes . .
C(12) H(11) 0.95(1) no . .
C(13) C(14) 1.50(1) yes . .
C(14) H(12) 0.95(1) no . .
C(14) H(13) 0.95(1) no . .
C(14) H(14) 0.95(1) no . .
C(15) C(16) 1.49(1) yes . .
C(15) H(15) 0.95(1) no . .
C(15) H(16) 0.95(1) no . .
C(15) H(17) 0.95(1) no . .
C(16) C(17) 1.40(1) yes . .
C(17) C(18) 1.38(1) yes . .
C(17) H(18) 0.95(1) no . .
C(18) C(19) 1.50(1) yes . .
C(19) H(19) 0.95(1) no . .
C(19) H(20) 0.95(1) no . .
C(19) H(21) 0.95(1) no . .
C(20) C(21) 1.48(1) yes . .
C(20) H(22) 0.95(1) no . .
C(20) H(23) 0.95(1) no . .
C(20) H(24) 0.95(1) no . .
C(21) C(22) 1.38(1) yes . .
C(22) C(23) 1.41(1) yes . .
C(22) H(25) 0.950(9) no . .
C(23) C(24) 1.48(1) yes . .
C(24) H(26) 0.95(1) no . .
C(24) H(27) 0.95(1) no . .
C(24) H(28) 0.95(1) no . .
C(25) C(26) 1.38(1) yes . .
C(25) C(30) 1.37(1) yes . .
C(26) C(27) 1.38(1) yes . .
C(26) H(29) 0.95(1) no . .
C(27) C(28) 1.37(1) yes . .
C(27) H(30) 0.95(1) no . .
C(28) C(29) 1.37(1) yes . .
C(28) H(31) 0.95(1) no . .
C(29) C(30) 1.39(1) yes . .
C(29) H(32) 0.95(1) no . .
C(30) H(33) 0.95(1) no . .
C(31) C(32) 1.37(1) yes . .
C(31) C(36) 1.36(1) yes . .
C(32) C(33) 1.38(1) yes . .
C(32) H(34) 0.95(1) no . .
C(33) C(34) 1.36(1) yes . .
C(33) H(35) 0.95(1) no . .
C(34) C(35) 1.37(1) yes . .
C(34) H(36) 0.95(1) no . .
C(35) C(36) 1.39(1) yes . .
C(35) H(37) 0.95(1) no . .
C(36) H(38) 0.95(1) no . .
C(37) C(38) 1.36(1) yes . .
C(37) C(42) 1.38(1) yes . .
C(38) C(39) 1.39(1) yes . .
C(38) H(39) 0.95(1) no . .
C(39) C(40) 1.33(2) yes . .
C(39) H(40) 0.95(1) no . .
C(40) C(41) 1.37(1) yes . .
C(40) H(41) 0.95(1) no . .
C(41) C(42) 1.37(1) yes . .
C(41) H(42) 0.95(1) no . .
C(42) H(43) 0.95(1) no . .
C(43) C(44) 1.37(1) yes . .
C(43) C(48) 1.38(1) yes . .
C(44) C(45) 1.39(1) yes . .
C(44) H(44) 0.95(1) no . .
C(45) C(46) 1.35(1) yes . .
C(45) H(45) 0.95(2) no . .
C(46) C(47) 1.38(2) yes . .
C(46) H(46) 0.95(1) no . .
C(47) C(48) 1.41(1) yes . .
C(47) H(47) 0.95(1) no . .
C(48) H(48) 0.95(1) no . .

loop_
_geom_contact_atom_site_label_1
_geom_contact_atom_site_label_2
_geom_contact_distance
_geom_contact_publ_flag
_geom_contact_site_symmetry_1
_geom_contact_site_symmetry_2
Er(1) Ru(1) 5.5165(7) yes . .
Er(1) Ru(2) 5.5728(3) yes . .
Er(1) Ru(3) 5.4106(4) yes . .
Er(1) Er(1) 10.9180(5) yes . 1_655
